data_7034846
loop_
_publ_author_name
'Chen, Jun'
'Zhang, Qing'
'Liu, Zhi-Fa'
'Wang, Shuai-Hua'
'Xiao, Yu'
'Li, Rong'
'Xu, Jian-Gang'
'Zhao, Ya-Ping'
'Zheng, Fa-Kun'
'Guo, Guo-Cong'

_publ_section_title
;
 Color tunable and near white-light emission of two solvent-induced 2D
 lead(ii) coordination networks based on a rigid ligand
 1-tetrazole-4-imidazole-benzene.
;
_journal_issue 21
_journal_name_full 'Dalton transactions (Cambridge, England : 2003)'
_journal_page_first 10089
_journal_page_last 10096
_journal_paper_doi 10.1039/c5dt00929d
_journal_volume 44
_journal_year 2015
_chemical_formula_moiety 'C20 H14 N12 Pb'
_chemical_formula_sum 'C20 H14 N12 Pb'
_chemical_formula_weight 629.62
_chemical_melting_point ?
_chemical_name_systematic
; 
 ? 
;
_space_group_IT_number 14
_symmetry_cell_setting monoclinic
_symmetry_space_group_name_Hall '-P 2ybc'
_symmetry_space_group_name_H-M 'P 1 21/c 1'
_atom_sites_solution_hydrogens geom
_atom_sites_solution_primary direct
_atom_sites_solution_secondary difmap
_audit_creation_method SHELXL-97
_audit_update_record
;
2015-02-13 deposited with the CCDC.
2015-04-24 downloaded from the CCDC.
;
_cell_angle_alpha 90.00
_cell_angle_beta 106.060(5)
_cell_angle_gamma 90.00
_cell_formula_units_Z 4
_cell_length_a 13.1322(11)
_cell_length_b 7.3687(4)
_cell_length_c 21.000(2)
_cell_measurement_reflns_used 5133
_cell_measurement_temperature 293(2)
_cell_measurement_theta_max 27.4797
_cell_measurement_theta_min 2.0182
_cell_volume 1952.8(3)
_computing_cell_refinement 'CrystalClear (Rigaku Inc., 2008)'
_computing_data_collection 'CrystalClear (Rigaku Inc., 2008)'
_computing_data_reduction 'CrystalClear (Rigaku Inc., 2008)'
_computing_publication_material 'SHELXL-97 (Sheldrick, 1997)'
_computing_structure_refinement 'SHELXL-97 (Sheldrick, 1997)'
_computing_structure_solution 'SHELXS-97 (Sheldrick, 1990)'
_diffrn_ambient_temperature 293(2)
_diffrn_detector_area_resol_mean 13.6612
_diffrn_measured_fraction_theta_full 0.998
_diffrn_measured_fraction_theta_max 0.998
_diffrn_measurement_device_type 'Saturn70 (4x4 bin mode)'
_diffrn_measurement_method CCD_Profile_fitting
_diffrn_radiation_monochromator graphite
_diffrn_radiation_source 'fine-focus sealed tube'
_diffrn_radiation_type MoK\a
_diffrn_radiation_wavelength 0.71073
_diffrn_reflns_av_R_equivalents 0.0475
_diffrn_reflns_av_sigmaI/netI 0.0459
_diffrn_reflns_limit_h_max 17
_diffrn_reflns_limit_h_min -17
_diffrn_reflns_limit_k_max 9
_diffrn_reflns_limit_k_min -9
_diffrn_reflns_limit_l_max 27
_diffrn_reflns_limit_l_min -27
_diffrn_reflns_number 15014
_diffrn_reflns_theta_full 27.50
_diffrn_reflns_theta_max 27.50
_diffrn_reflns_theta_min 2.02
_exptl_absorpt_coefficient_mu 8.679
_exptl_absorpt_correction_T_max 1.0000
_exptl_absorpt_correction_T_min 0.6293
_exptl_absorpt_correction_type multi-scan
_exptl_crystal_colour 'pale yellow'
_exptl_crystal_density_diffrn 2.142
_exptl_crystal_density_meas ?
_exptl_crystal_density_method 'not measured'
_exptl_crystal_description Prism
_exptl_crystal_F_000 1200
_exptl_crystal_size_max 0.24
_exptl_crystal_size_mid 0.19
_exptl_crystal_size_min 0.17
_refine_diff_density_max 3.134
_refine_diff_density_min -2.223
_refine_diff_density_rms 0.313
_refine_ls_extinction_method none
_refine_ls_goodness_of_fit_ref 1.004
_refine_ls_hydrogen_treatment mixed
_refine_ls_matrix_type full
_refine_ls_number_parameters 298
_refine_ls_number_reflns 4483
_refine_ls_number_restraints 0
_refine_ls_restrained_S_all 1.004
_refine_ls_R_factor_all 0.0496
_refine_ls_R_factor_gt 0.0417
_refine_ls_shift/su_max 0.001
_refine_ls_shift/su_mean 0.000
_refine_ls_structure_factor_coef Fsqd
_refine_ls_weighting_details 'calc w=1/[\s^2^(Fo^2^)+(0.0920P)^2^+0.0000P] where P=(Fo^2^+2Fc^2^)/3'
_refine_ls_weighting_scheme calc
_refine_ls_wR_factor_gt 0.1121
_refine_ls_wR_factor_ref 0.1276
_reflns_number_gt 4012
_reflns_number_total 4483
_reflns_threshold_expression >2sigma(I)
_cod_data_source_file c5dt00929d2.cif
_cod_data_source_block 2
_cod_depositor_comments
;
The following automatic conversions were performed:

'_chemical_melting_point' value 'not measured' was changed to '?' -
the value is undefined or not given.

'_exptl_absorpt_correction_type' value 'Multi-scan' changed to
'multi-scan' according to
/usr/data/users/saulius/crontab/automatic-downloads/rss-feeds/RSC/lib/dictionaries/cif_core.dic
dictionary named 'cif_core.dic' version 2.4.2 from 2011-04-26.

'_exptl_crystal_density_meas' value 'not measured' was changed to '?'
- the value is perceived as not measured.

Automatic conversion script
Id: cif_fix_values 3271 2015-04-21 07:52:19Z andrius 

 Adding full bibliography for 7034845--7034846.cif.
;
_cod_original_sg_symbol_Hall '-P 2ybc '
_cod_original_sg_symbol_H-M P21/c
_cod_database_code 7034846

loop_
_symmetry_equiv_pos_as_xyz
'x, y, z'
'-x, y+1/2, -z+1/2'
'-x, -y, -z'
'x, -y-1/2, z-1/2'

loop_
_atom_site_label
_atom_site_type_symbol
_atom_site_fract_x
_atom_site_fract_y
_atom_site_fract_z
_atom_site_U_iso_or_equiv
_atom_site_adp_type
_atom_site_occupancy
_atom_site_symmetry_multiplicity
_atom_site_calc_flag
_atom_site_refinement_flags
Pb1 Pb 0.131306(16) 0.30661(3) 0.068224(11) 0.02555(12) Uani 1 1 d .
N12 N 0.0483(5) 0.7252(10) 0.0631(4) 0.0413(15) Uani 1 1 d .
N11 N 0.1423(5) 0.6742(9) 0.0545(4) 0.0448(17) Uani 1 1 d .
N22 N 0.3027(4) 0.3376(8) 0.1504(3) 0.0347(13) Uani 1 1 d .
N13 N 0.0527(5) 0.8975(9) 0.0790(3) 0.0400(14) Uani 1 1 d .
N23 N 0.3190(5) 0.2681(10) 0.2102(3) 0.0380(13) Uani 1 1 d .
C11 C 0.3137(5) 0.8239(8) 0.0642(3) 0.0275(13) Uani 1 1 d .
C10 C 0.2032(6) 0.8189(7) 0.0670(4) 0.0282(14) Uani 1 1 d .
C26 C 0.6535(5) 0.2286(9) 0.2475(3) 0.0294(13) Uani 1 1 d .
H26A H 0.6289 0.1573 0.2766 0.035 Uiso 1 1 calc R
C14 C 0.5225(5) 0.8296(8) 0.0581(3) 0.0262(12) Uani 1 1 d .
C21 C 0.5822(5) 0.3360(8) 0.2013(3) 0.0286(13) Uani 1 1 d .
N21 N 0.3944(4) 0.3763(8) 0.1375(3) 0.0341(12) Uani 1 1 d .
C20 C 0.4680(5) 0.3289(8) 0.1932(3) 0.0253(12) Uani 1 1 d .
C12 C 0.3911(5) 0.9146(9) 0.1121(3) 0.0322(13) Uani 1 1 d .
H12A H 0.3731 0.9737 0.1466 0.039 Uiso 1 1 calc R
C22 C 0.6219(5) 0.4431(8) 0.1593(3) 0.0332(14) Uani 1 1 d .
H22A H 0.5757 0.5170 0.1286 0.040 Uiso 1 1 calc R
N24 N 0.4232(5) 0.2616(9) 0.2386(3) 0.0346(12) Uani 1 1 d .
C13 C 0.4964(5) 0.9178(9) 0.1089(3) 0.0299(12) Uani 1 1 d .
H13A H 0.5480 0.9792 0.1410 0.036 Uiso 1 1 calc R
C15 C 0.4456(5) 0.7393(11) 0.0096(4) 0.0368(15) Uani 1 1 d .
H15A H 0.4637 0.6806 -0.0249 0.044 Uiso 1 1 calc R
C18 C 0.7161(5) 0.9067(10) 0.0990(4) 0.0382(15) Uani 1 1 d .
H18A H 0.7163 0.9723 0.1368 0.046 Uiso 1 1 calc R
N15 N 0.6296(4) 0.8273(7) 0.0552(3) 0.0274(11) Uani 1 1 d .
C16 C 0.3418(6) 0.7373(11) 0.0129(4) 0.0375(15) Uani 1 1 d .
H16A H 0.2902 0.6772 -0.0196 0.045 Uiso 1 1 calc R
C19 C 0.8003(5) 0.8706(12) 0.0762(4) 0.0412(16) Uani 1 1 d .
H19A H 0.8693 0.9086 0.0960 0.049 Uiso 1 1 calc R
N14 N 0.1504(4) 0.9600(8) 0.0824(3) 0.0326(12) Uani 1 1 d .
N16 N 0.7683(5) 0.7678(9) 0.0185(3) 0.0369(13) Uani 1 1 d .
C17 C 0.6660(6) 0.7467(11) 0.0082(3) 0.0339(14) Uani 1 1 d .
H17A H 0.6233 0.6832 -0.0276 0.041 Uiso 1 1 calc R
C25 C 0.7601(6) 0.2261(10) 0.2507(3) 0.0345(14) Uani 1 1 d .
H25A H 0.8066 0.1540 0.2821 0.041 Uiso 1 1 calc R
C24 C 0.7974(6) 0.3293(9) 0.2079(3) 0.0311(14) Uani 1 1 d .
N25 N 0.9057(5) 0.3220(7) 0.2078(3) 0.0328(13) Uani 1 1 d .
C23 C 0.7290(5) 0.4426(9) 0.1622(3) 0.0324(13) Uani 1 1 d .
H23A H 0.7546 0.5164 0.1341 0.039 Uiso 1 1 calc R
C28 C 0.9920(6) 0.2857(11) 0.2612(4) 0.0436(19) Uani 1 1 d .
H28A H 0.9914 0.2651 0.3048 0.052 Uiso 1 1 calc R
C27 C 0.9438(7) 0.3407(13) 0.1548(4) 0.049(2) Uani 1 1 d .
H27A H 0.9019 0.3652 0.1122 0.058 Uiso 1 1 calc R
C29 C 1.0783(6) 0.2865(11) 0.2369(4) 0.0406(17) Uani 1 1 d .
H29A H 1.1478 0.2669 0.2621 0.049 Uiso 1 1 calc R
N26 N 1.0479(6) 0.3198(9) 0.1708(4) 0.0473(18) Uani 1 1 d .

loop_
_atom_site_aniso_label
_atom_site_aniso_U_11
_atom_site_aniso_U_22
_atom_site_aniso_U_33
_atom_site_aniso_U_23
_atom_site_aniso_U_13
_atom_site_aniso_U_12
Pb1 0.02137(16) 0.02551(17) 0.03074(17) -0.00094(8) 0.00885(11) -0.00016(7)
N12 0.027(3) 0.041(3) 0.059(4) -0.004(3) 0.016(3) -0.001(3)
N11 0.029(3) 0.041(4) 0.065(5) -0.010(3) 0.014(3) -0.008(2)
N22 0.022(3) 0.040(3) 0.042(3) -0.001(3) 0.008(2) 0.005(2)
N13 0.028(3) 0.039(3) 0.055(4) -0.002(3) 0.014(3) -0.002(3)
N23 0.028(3) 0.045(3) 0.040(3) -0.004(3) 0.007(3) -0.001(3)
C11 0.022(3) 0.028(3) 0.031(3) 0.001(2) 0.004(2) -0.004(2)
C10 0.025(3) 0.025(3) 0.033(3) -0.004(2) 0.006(3) -0.002(2)
C26 0.028(3) 0.030(3) 0.030(3) -0.001(3) 0.008(3) -0.001(3)
C14 0.020(3) 0.028(3) 0.031(3) 0.003(2) 0.008(2) 0.003(2)
C21 0.027(3) 0.027(3) 0.032(3) -0.006(2) 0.009(3) -0.001(2)
N21 0.028(3) 0.034(3) 0.038(3) 0.001(2) 0.005(2) -0.001(2)
C20 0.022(3) 0.030(3) 0.023(3) -0.004(2) 0.005(2) 0.001(2)
C12 0.025(3) 0.040(3) 0.032(3) -0.006(3) 0.010(2) -0.001(3)
C22 0.037(3) 0.030(3) 0.030(3) 0.004(3) 0.003(3) 0.007(3)
N24 0.031(3) 0.041(3) 0.030(3) 0.000(3) 0.005(2) -0.006(3)
C13 0.026(3) 0.035(3) 0.027(3) -0.003(3) 0.005(2) 0.001(3)
C15 0.029(3) 0.044(4) 0.038(4) -0.014(3) 0.010(3) -0.004(3)
C18 0.027(3) 0.047(4) 0.042(4) -0.014(3) 0.012(3) -0.002(3)
N15 0.021(3) 0.031(3) 0.030(3) -0.004(2) 0.008(2) -0.0019(18)
C16 0.032(3) 0.045(4) 0.035(4) -0.014(3) 0.007(3) -0.003(3)
C19 0.025(3) 0.056(4) 0.042(4) -0.001(4) 0.009(3) -0.004(3)
N14 0.025(2) 0.028(3) 0.050(3) -0.002(2) 0.017(2) -0.001(2)
N16 0.033(3) 0.044(3) 0.038(3) 0.003(3) 0.016(3) 0.002(3)
C17 0.033(3) 0.043(3) 0.030(3) -0.009(3) 0.014(3) -0.003(3)
C25 0.033(3) 0.043(4) 0.030(3) 0.004(3) 0.011(3) 0.001(3)
C24 0.032(3) 0.032(3) 0.028(3) -0.003(2) 0.006(3) -0.003(2)
N25 0.028(3) 0.038(3) 0.034(3) -0.002(2) 0.012(2) 0.001(2)
C23 0.032(3) 0.032(3) 0.033(3) 0.003(3) 0.007(3) 0.000(3)
C28 0.028(4) 0.067(5) 0.038(4) 0.011(3) 0.013(3) -0.002(3)
C27 0.035(4) 0.082(6) 0.031(4) -0.004(4) 0.014(3) 0.002(4)
C29 0.027(3) 0.058(5) 0.037(4) 0.004(3) 0.009(3) 0.004(3)
N26 0.034(3) 0.072(5) 0.041(4) 0.004(3) 0.019(3) 0.005(3)

loop_
_atom_type_symbol
_atom_type_description
_atom_type_scat_dispersion_real
_atom_type_scat_dispersion_imag
_atom_type_scat_source
C C 0.0033 0.0016 'International Tables Vol C Tables 4.2.6.8 and 6.1.1.4'
H H 0.0000 0.0000 'International Tables Vol C Tables 4.2.6.8 and 6.1.1.4'
N N 0.0061 0.0033 'International Tables Vol C Tables 4.2.6.8 and 6.1.1.4'
Pb Pb -3.3944 10.1111 'International Tables Vol C Tables 4.2.6.8 and 6.1.1.4'

loop_
_geom_angle_atom_site_label_1
_geom_angle_atom_site_label_2
_geom_angle_atom_site_label_3
_geom_angle
_geom_angle_site_symmetry_1
_geom_angle_site_symmetry_3
N22 Pb1 N14 88.29(19) . 1_545
N22 Pb1 N16 88.1(2) . 3_665
N14 Pb1 N16 79.55(19) 1_545 3_665
N22 Pb1 N26 86.0(2) . 1_455
N14 Pb1 N26 89.53(19) 1_545 1_455
N16 Pb1 N26 167.7(2) 3_665 1_455
N22 Pb1 N11 85.2(2) . .
N14 Pb1 N11 171.5(2) 1_545 .
N16 Pb1 N11 94.8(2) 3_665 .
N26 Pb1 N11 95.4(2) 1_455 .
N13 N12 N11 109.1(6) . .
C10 N11 N12 106.0(6) . .
C10 N11 Pb1 146.0(5) . .
N12 N11 Pb1 100.7(5) . .
N23 N22 N21 111.0(6) . .
N23 N22 Pb1 120.8(5) . .
N21 N22 Pb1 125.7(5) . .
N12 N13 N14 108.6(5) . .
N22 N23 N24 108.5(6) . .
C16 C11 C12 119.1(6) . .
C16 C11 C10 119.8(6) . .
C12 C11 C10 121.1(6) . .
N11 C10 N14 110.5(7) . .
N11 C10 C11 124.5(6) . .
N14 C10 C11 125.0(5) . .
C25 C26 C21 121.2(6) . .
C13 C14 C15 120.6(6) . .
C13 C14 N15 120.1(6) . .
C15 C14 N15 119.3(6) . .
C22 C21 C26 117.9(6) . .
C22 C21 C20 119.9(6) . .
C26 C21 C20 122.0(6) . .
N22 N21 C20 103.8(6) . .
N21 C20 N24 111.4(6) . .
N21 C20 C21 124.1(6) . .
N24 C20 C21 124.4(6) . .
C11 C12 C13 120.5(6) . .
C21 C22 C23 121.6(6) . .
N23 N24 C20 105.3(6) . .
C14 C13 C12 119.4(6) . .
C16 C15 C14 119.6(6) . .
C19 C18 N15 106.6(6) . .
C17 N15 C18 106.4(5) . .
C17 N15 C14 126.3(6) . .
C18 N15 C14 127.4(6) . .
C15 C16 C11 120.7(6) . .
C18 C19 N16 109.7(6) . .
C10 N14 N13 105.7(6) . .
C10 N14 Pb1 141.6(4) . 1_565
N13 N14 Pb1 105.8(4) . 1_565
C17 N16 C19 104.9(6) . .
C17 N16 Pb1 123.9(5) . 3_665
C19 N16 Pb1 129.7(5) . 3_665
N16 C17 N15 112.5(6) . .
C24 C25 C26 120.1(7) . .
C25 C24 C23 120.4(7) . .
C25 C24 N25 121.3(6) . .
C23 C24 N25 118.3(6) . .
C27 N25 C28 106.4(6) . .
C27 N25 C24 126.6(6) . .
C28 N25 C24 126.9(6) . .
C22 C23 C24 118.8(6) . .
C29 C28 N25 105.9(7) . .
N26 C27 N25 111.9(7) . .
N26 C29 C28 110.1(7) . .
C27 N26 C29 105.7(7) . .
C27 N26 Pb1 115.2(6) . 1_655
C29 N26 Pb1 138.4(5) . 1_655

loop_
_geom_bond_atom_site_label_1
_geom_bond_atom_site_label_2
_geom_bond_distance
_geom_bond_site_symmetry_2
Pb1 N22 2.439(6) .
Pb1 N14 2.575(6) 1_545
Pb1 N16 2.586(6) 3_665
Pb1 N26 2.674(7) 1_455
Pb1 N11 2.732(7) .
N12 N13 1.309(11) .
N12 N11 1.349(10) .
N11 C10 1.315(9) .
N22 N23 1.318(10) .
N22 N21 1.336(8) .
N13 N14 1.346(7) .
N23 N24 1.334(8) .
C11 C16 1.386(10) .
C11 C12 1.388(9) .
C11 C10 1.469(9) .
C10 N14 1.338(8) .
C26 C25 1.384(9) .
C26 C21 1.392(9) .
C14 C13 1.372(9) .
C14 C15 1.390(9) .
C14 N15 1.425(8) .
C21 C22 1.387(9) .
C21 C20 1.464(9) .
N21 C20 1.341(8) .
C20 N24 1.346(9) .
C12 C13 1.402(8) .
C22 C23 1.392(9) .
C15 C16 1.384(10) .
C18 C19 1.347(10) .
C18 N15 1.378(8) .
N15 C17 1.347(9) .
C19 N16 1.392(10) .
N14 Pb1 2.575(6) 1_565
N16 C17 1.309(9) .
N16 Pb1 2.586(6) 3_665
C25 C24 1.368(10) .
C24 C23 1.396(9) .
C24 N25 1.424(9) .
N25 C27 1.346(10) .
N25 C28 1.382(10) .
C28 C29 1.366(11) .
C27 N26 1.324(11) .
C29 N26 1.358(11) .
N26 Pb1 2.674(7) 1_655
